data_7225273
loop_
_publ_author_name
'Hao, Pengfei'
'Qiao, Yanrong'
'yu, tanlai'
'shen, junju'
'Liu, Fang'
'fu, yunlong'

_publ_section_title
;
 Symmetrically Modulated Three Iodocuprate Hybrids by Positional Isomer
 and Chiral Conformation of N-benzyl-methylpyridinium
;
_journal_name_full 'RSC Adv.'
_journal_paper_doi 10.1039/C6RA08692F
_journal_year 2016
_chemical_formula_moiety 'C13 H14 Cu4 I5 N'
_chemical_formula_sum 'C13 H14 Cu4 I5 N O0'
_chemical_formula_weight 1072.91
_chemical_name_systematic 'compound 3'
_space_group_IT_number 14
_symmetry_cell_setting monoclinic
_symmetry_space_group_name_Hall '-P 2yn'
_symmetry_space_group_name_H-M 'P 1 21/n 1'
_atom_sites_solution_hydrogens geom
_atom_sites_solution_primary direct
_atom_sites_solution_secondary difmap
_audit_creation_method SHELXL-97
_audit_update_record
;
2016-01-23 deposited with the CCDC.
2016-05-16 downloaded from the CCDC.
;
_cell_angle_alpha 90.00
_cell_angle_beta 104.237(2)
_cell_angle_gamma 90.00
_cell_formula_units_Z 4
_cell_length_a 13.6325(3)
_cell_length_b 10.78869(19)
_cell_length_c 15.0331(3)
_cell_measurement_reflns_used 4589
_cell_measurement_temperature 293(2)
_cell_measurement_theta_max 28.2710
_cell_measurement_theta_min 2.9820
_cell_volume 2143.11(8)
_computing_cell_refinement
;
CrysAlisPro, Agilent Technologies,
Version 1.171.37.33 (release 27-03-2014 CrysAlis171 .NET)
(compiled Mar 27 2014,17:12:48)
;
_computing_data_collection
;
CrysAlisPro, Agilent Technologies,
Version 1.171.37.33 (release 27-03-2014 CrysAlis171 .NET)
(compiled Mar 27 2014,17:12:48)
;
_computing_data_reduction
;
CrysAlisPro, Agilent Technologies,
Version 1.171.37.33 (release 27-03-2014 CrysAlis171 .NET)
(compiled Mar 27 2014,17:12:48)
;
_computing_structure_refinement 'SHELXL-97 (Sheldrick, 1997)'
_computing_structure_solution 'SHELXS-97 (Sheldrick, 1990)'
_diffrn_ambient_temperature 293(2)
_diffrn_detector_area_resol_mean 16.0710
_diffrn_measured_fraction_theta_full 0.999
_diffrn_measured_fraction_theta_max 0.999
_diffrn_measurement_device_type 'Xcalibur, Eos, Gemini'
_diffrn_radiation_monochromator graphite
_diffrn_radiation_source 'fine-focus sealed tube'
_diffrn_radiation_type MoK\a
_diffrn_radiation_wavelength 0.71073
_diffrn_reflns_av_R_equivalents 0.0273
_diffrn_reflns_av_sigmaI/netI 0.0402
_diffrn_reflns_limit_h_max 16
_diffrn_reflns_limit_h_min -9
_diffrn_reflns_limit_k_max 8
_diffrn_reflns_limit_k_min -13
_diffrn_reflns_limit_l_max 18
_diffrn_reflns_limit_l_min -17
_diffrn_reflns_number 8669
_diffrn_reflns_theta_full 26.00
_diffrn_reflns_theta_max 26.00
_diffrn_reflns_theta_min 2.61
_exptl_absorpt_coefficient_mu 11.114
_exptl_absorpt_correction_T_max 0.3052
_exptl_absorpt_correction_T_min 0.2396
_exptl_absorpt_correction_type multi-scan
_exptl_absorpt_process_details
;
CrysAlisPro, Agilent Technologies,
Version 1.171.36.28 (release 01-02-2013 CrysAlis171 .NET)
(compiled Feb  1 2013,16:14:44)
Empirical absorption correction using spherical harmonics,
 implemented in SCALE3 ABSPACK scaling algorithm.
;
_exptl_crystal_colour orange
_exptl_crystal_density_diffrn 3.325
_exptl_crystal_density_method 'not measured'
_exptl_crystal_description block
_exptl_crystal_F_000 1920
_exptl_crystal_size_max 0.18
_exptl_crystal_size_mid 0.16
_exptl_crystal_size_min 0.14
_refine_diff_density_max 1.280
_refine_diff_density_min -1.073
_refine_diff_density_rms 0.175
_refine_ls_extinction_method SHELXL
_refine_ls_goodness_of_fit_ref 1.048
_refine_ls_hydrogen_treatment constr
_refine_ls_matrix_type full
_refine_ls_number_parameters 209
_refine_ls_number_reflns 4215
_refine_ls_number_restraints 18
_refine_ls_restrained_S_all 1.053
_refine_ls_R_factor_all 0.0418
_refine_ls_R_factor_gt 0.0320
_refine_ls_shift/su_max 0.002
_refine_ls_shift/su_mean 0.000
_refine_ls_structure_factor_coef Fsqd
_refine_ls_weighting_details 'calc w=1/[\s^2^(Fo^2^)+(0.0332P)^2^+1.3252P] where P=(Fo^2^+2Fc^2^)/3'
_refine_ls_weighting_scheme calc
_refine_ls_wR_factor_gt 0.0710
_refine_ls_wR_factor_ref 0.0765
_reflns_number_gt 3564
_reflns_number_total 4215
_reflns_threshold_expression >2sigma(I)
_cod_data_source_file c6ra08692f2.cif
_cod_data_source_block 3
_cod_depositor_comments
;
The following automatic conversions were performed:

'_exptl_absorpt_correction_type' value 'Multi-scan' changed to
'multi-scan' according to
/usr/data/users/saulius/crontab/automatic-downloads/rss-feeds/RSC/lib/dictionaries/cif_core.dic
dictionary named 'cif_core.dic' version 2.4.2 from 2011-04-26.

Automatic conversion script
Id: cif_fix_values 4268 2015-11-12 08:31:59Z antanas 
;
_cod_original_sg_symbol_Hall '-P 2yn '
_cod_database_code 7225273

loop_
_symmetry_equiv_pos_as_xyz
'x, y, z'
'-x+1/2, y+1/2, -z+1/2'
'-x, -y, -z'
'x-1/2, -y-1/2, z-1/2'

loop_
_atom_site_label
_atom_site_type_symbol
_atom_site_fract_x
_atom_site_fract_y
_atom_site_fract_z
_atom_site_U_iso_or_equiv
_atom_site_adp_type
_atom_site_occupancy
_atom_site_symmetry_multiplicity
_atom_site_calc_flag
_atom_site_refinement_flags
Cu1 Cu 0.15197(7) 0.74649(8) 0.61743(7) 0.0496(3) Uani 1 1 d .
Cu2 Cu 0.27577(7) 0.82940(8) 0.79376(7) 0.0482(3) Uani 1 1 d .
Cu3 Cu 0.27579(7) 0.57249(8) 0.74271(7) 0.0488(3) Uani 1 1 d .
Cu4 Cu 0.42295(7) 0.50800(9) 0.92653(7) 0.0490(3) Uani 1 1 d .
I1 I 0.07665(3) 0.83074(4) 0.44890(3) 0.03474(12) Uani 1 1 d .
I2 I 0.07563(3) 0.89041(4) 0.73255(3) 0.03306(12) Uani 1 1 d .
I3 I 0.35306(3) 0.75132(4) 0.65603(3) 0.03220(12) Uani 1 1 d .
I4 I 0.39956(3) 1.00980(4) 0.86907(3) 0.03314(12) Uani 1 1 d .
I5 I 0.26224(3) 0.64583(4) 0.90714(3) 0.03168(12) Uani 1 1 d .
N1 N 0.8208(4) 0.4177(5) 0.8002(4) 0.0338(13) Uani 1 1 d .
C1 C 0.9963(5) 0.7067(6) 0.9542(5) 0.0425(18) Uani 1 1 d .
H1A H 1.0516 0.6711 0.9991 0.064 Uiso 1 1 calc R
H1B H 0.9549 0.7548 0.9845 0.064 Uiso 1 1 calc R
H1C H 1.0223 0.7593 0.9138 0.064 Uiso 1 1 calc R
C2 C 0.9342(5) 0.6056(6) 0.8999(5) 0.0335(15) Uani 1 1 d .
C3 C 0.9669(5) 0.5403(6) 0.8333(5) 0.0393(17) Uani 1 1 d .
H3 H 1.0293 0.5597 0.8222 0.047 Uiso 1 1 calc R
C4 C 0.9099(5) 0.4478(6) 0.7833(5) 0.0378(17) Uani 1 1 d .
H4 H 0.9328 0.4063 0.7381 0.045 Uiso 1 1 calc R
C5 C 0.7862(6) 0.4781(6) 0.8643(5) 0.0404(17) Uani 1 1 d .
H5 H 0.7239 0.4564 0.8747 0.048 Uiso 1 1 calc R
C6 C 0.8412(5) 0.5708(6) 0.9143(5) 0.0367(16) Uani 1 1 d .
H6 H 0.8163 0.6114 0.9587 0.044 Uiso 1 1 calc R
C7 C 0.7618(6) 0.3083(6) 0.7519(5) 0.0418(18) Uani 1 1 d .
H7A H 0.7840 0.2888 0.6970 0.050 Uiso 1 1 calc R
H7B H 0.6903 0.3286 0.7338 0.050 Uiso 1 1 calc R
C8 C 0.7782(5) 0.1974(6) 0.8156(5) 0.0334(16) Uani 1 1 d .
C9 C 0.7077(7) 0.1669(7) 0.8631(5) 0.051(2) Uani 1 1 d .
H9 H 0.6468 0.2101 0.8526 0.061 Uiso 1 1 calc R
C10 C 0.7273(8) 0.0719(8) 0.9265(6) 0.067(3) Uani 1 1 d U
H10 H 0.6799 0.0509 0.9591 0.080 Uiso 1 1 calc R
C11 C 0.8172(9) 0.0088(8) 0.9411(6) 0.069(3) Uani 1 1 d U
H11 H 0.8310 -0.0537 0.9850 0.083 Uiso 1 1 calc R
C12 C 0.8872(7) 0.0358(7) 0.8921(6) 0.061(2) Uani 1 1 d U
H12 H 0.9468 -0.0096 0.9011 0.073 Uiso 1 1 calc R
C13 C 0.8677(6) 0.1308(6) 0.8299(6) 0.0445(19) Uani 1 1 d .
H13 H 0.9150 0.1508 0.7969 0.053 Uiso 1 1 calc R

loop_
_atom_site_aniso_label
_atom_site_aniso_U_11
_atom_site_aniso_U_22
_atom_site_aniso_U_33
_atom_site_aniso_U_23
_atom_site_aniso_U_13
_atom_site_aniso_U_12
Cu1 0.0484(6) 0.0450(5) 0.0541(6) 0.0067(5) 0.0099(5) 0.0036(4)
Cu2 0.0591(6) 0.0359(5) 0.0513(6) 0.0007(4) 0.0170(5) -0.0042(4)
Cu3 0.0572(6) 0.0410(5) 0.0487(6) -0.0022(5) 0.0137(5) -0.0068(4)
Cu4 0.0432(5) 0.0440(5) 0.0570(7) 0.0029(5) 0.0072(5) 0.0049(4)
I1 0.0351(2) 0.0317(2) 0.0358(3) -0.0005(2) 0.0057(2) 0.00377(18)
I2 0.0352(2) 0.0277(2) 0.0375(3) 0.00343(19) 0.0113(2) 0.00299(17)
I3 0.0331(2) 0.0302(2) 0.0358(3) 0.00028(19) 0.0133(2) -0.00174(17)
I4 0.0365(2) 0.0271(2) 0.0358(3) -0.00061(19) 0.0089(2) 0.00089(18)
I5 0.0344(2) 0.0296(2) 0.0324(2) 0.00477(18) 0.01097(19) 0.00433(17)
N1 0.043(3) 0.027(3) 0.030(3) 0.000(3) 0.006(3) 0.004(3)
C1 0.045(4) 0.039(4) 0.048(5) -0.010(4) 0.020(4) -0.007(3)
C2 0.045(4) 0.026(3) 0.031(4) 0.004(3) 0.013(3) 0.007(3)
C3 0.038(4) 0.039(4) 0.045(4) -0.003(3) 0.017(3) 0.001(3)
C4 0.050(4) 0.033(4) 0.035(4) -0.007(3) 0.019(3) 0.010(3)
C5 0.043(4) 0.035(4) 0.048(5) 0.002(3) 0.019(4) 0.001(3)
C6 0.040(4) 0.031(3) 0.042(4) 0.000(3) 0.017(3) 0.002(3)
C7 0.050(4) 0.036(4) 0.035(4) -0.005(3) 0.001(3) -0.003(3)
C8 0.045(4) 0.026(3) 0.029(4) -0.003(3) 0.009(3) -0.009(3)
C9 0.065(5) 0.047(4) 0.044(5) -0.001(4) 0.020(4) -0.002(4)
C10 0.099(6) 0.059(5) 0.056(5) -0.011(4) 0.042(5) -0.022(5)
C11 0.107(7) 0.048(4) 0.044(5) 0.007(4) 0.003(5) -0.005(5)
C12 0.068(5) 0.042(4) 0.062(5) 0.004(4) -0.007(4) 0.000(4)
C13 0.047(4) 0.026(3) 0.058(5) -0.003(4) 0.007(4) -0.004(3)

loop_
_atom_type_symbol
_atom_type_description
_atom_type_scat_dispersion_real
_atom_type_scat_dispersion_imag
_atom_type_scat_source
C C 0.0033 0.0016 'International Tables Vol C Tables 4.2.6.8 and 6.1.1.4'
H H 0.0000 0.0000 'International Tables Vol C Tables 4.2.6.8 and 6.1.1.4'
N N 0.0061 0.0033 'International Tables Vol C Tables 4.2.6.8 and 6.1.1.4'
O O 0.0106 0.0060 'International Tables Vol C Tables 4.2.6.8 and 6.1.1.4'
Cu Cu 0.3201 1.2651 'International Tables Vol C Tables 4.2.6.8 and 6.1.1.4'
I I -0.4742 1.8119 'International Tables Vol C Tables 4.2.6.8 and 6.1.1.4'

loop_
_geom_angle_atom_site_label_1
_geom_angle_atom_site_label_2
_geom_angle_atom_site_label_3
_geom_angle
_geom_angle_site_symmetry_1
_geom_angle_site_symmetry_3
I1 Cu1 I3 109.77(4) . .
I1 Cu1 I4 110.70(4) . 2_546
I3 Cu1 I4 106.18(3) . 2_546
I1 Cu1 I2 107.10(3) . .
I3 Cu1 I2 112.69(4) . .
I4 Cu1 I2 110.44(4) 2_546 .
I1 Cu1 Cu3 150.77(5) . .
I3 Cu1 Cu3 57.67(3) . .
I4 Cu1 Cu3 56.75(3) 2_546 .
I2 Cu1 Cu3 102.12(4) . .
I1 Cu1 Cu2 140.07(4) . .
I3 Cu1 Cu2 57.29(3) . .
I4 Cu1 Cu2 109.22(4) 2_546 .
I2 Cu1 Cu2 58.08(3) . .
Cu3 Cu1 Cu2 59.43(3) . .
I1 Cu1 Cu4 55.89(3) . 2_556
I3 Cu1 Cu4 107.74(4) . 2_556
I4 Cu1 Cu4 146.07(4) 2_546 2_556
I2 Cu1 Cu4 56.15(3) . 2_556
Cu3 Cu1 Cu4 149.51(4) . 2_556
Cu2 Cu1 Cu4 90.08(4) . 2_556
I4 Cu2 I5 114.42(4) . .
I4 Cu2 I3 103.40(4) . .
I5 Cu2 I3 111.41(3) . .
I4 Cu2 Cu3 59.01(3) . 2_556
I5 Cu2 Cu3 142.25(5) . 2_556
I3 Cu2 Cu3 106.08(4) . 2_556
I4 Cu2 I2 116.48(4) . .
I5 Cu2 I2 100.06(4) . .
I3 Cu2 I2 111.39(4) . .
Cu3 Cu2 I2 61.07(3) 2_556 .
I4 Cu2 Cu3 141.49(4) . .
I5 Cu2 Cu3 57.02(3) . .
I3 Cu2 Cu3 57.65(3) . .
Cu3 Cu2 Cu3 152.54(4) 2_556 .
I2 Cu2 Cu3 101.98(4) . .
I4 Cu2 Cu1 141.52(4) . .
I5 Cu2 Cu1 103.86(4) . .
I3 Cu2 Cu1 56.62(3) . .
Cu3 Cu2 Cu1 92.82(4) 2_556 .
I2 Cu2 Cu1 57.38(3) . .
Cu3 Cu2 Cu1 59.93(3) . .
I5 Cu3 I4 114.18(4) . 2_546
I5 Cu3 I3 111.39(3) . .
I4 Cu3 I3 106.03(4) 2_546 .
I5 Cu3 Cu2 113.61(4) . 2_546
I4 Cu3 Cu2 58.72(3) 2_546 2_546
I3 Cu3 Cu2 134.75(5) . 2_546
I5 Cu3 I2 107.60(4) . 2_546
I4 Cu3 I2 114.74(3) 2_546 2_546
I3 Cu3 I2 102.29(4) . 2_546
Cu2 Cu3 I2 59.49(3) 2_546 2_546
I5 Cu3 Cu2 57.16(3) . .
I4 Cu3 Cu2 110.85(4) 2_546 .
I3 Cu3 Cu2 57.50(3) . .
Cu2 Cu3 Cu2 163.85(4) 2_546 .
I2 Cu3 Cu2 133.88(4) 2_546 .
I5 Cu3 Cu1 104.53(4) . .
I4 Cu3 Cu1 57.41(3) 2_546 .
I3 Cu3 Cu1 56.83(3) . .
Cu2 Cu3 Cu1 114.33(4) 2_546 .
I2 Cu3 Cu1 146.67(5) 2_546 .
Cu2 Cu3 Cu1 60.64(3) . .
I5 Cu4 Cu4 127.04(6) . 3_667
I5 Cu4 I1 110.08(4) . 2_546
Cu4 Cu4 I1 60.39(4) 3_667 2_546
I5 Cu4 I1 104.69(3) . 4_676
Cu4 Cu4 I1 60.22(4) 3_667 4_676
I1 Cu4 I1 120.61(3) 2_546 4_676
I5 Cu4 I2 110.90(3) . 2_546
Cu4 Cu4 I2 121.87(6) 3_667 2_546
I1 Cu4 I2 106.48(3) 2_546 2_546
I1 Cu4 I2 103.85(4) 4_676 2_546
I5 Cu4 Cu1 106.21(4) . 2_546
Cu4 Cu4 Cu1 106.11(5) 3_667 2_546
I1 Cu4 Cu1 55.07(3) 2_546 2_546
I1 Cu4 Cu1 147.82(4) 4_676 2_546
I2 Cu4 Cu1 56.28(3) 2_546 2_546
Cu1 I1 Cu4 69.05(3) . 2_556
Cu1 I1 Cu4 116.73(4) . 4_575
Cu4 I1 Cu4 59.39(3) 2_556 4_575
Cu4 I2 Cu1 67.57(3) 2_556 .
Cu4 I2 Cu2 100.74(3) 2_556 .
Cu1 I2 Cu2 64.54(3) . .
Cu4 I2 Cu3 67.94(3) 2_556 2_556
Cu1 I2 Cu3 96.23(3) . 2_556
Cu2 I2 Cu3 59.45(3) . 2_556
Cu1 I3 Cu2 66.09(3) . .
Cu1 I3 Cu3 65.50(3) . .
Cu2 I3 Cu3 64.85(3) . .
Cu2 I4 Cu3 62.27(3) . 2_556
Cu2 I4 Cu1 125.81(3) . 2_556
Cu3 I4 Cu1 65.84(3) 2_556 2_556
Cu4 I5 Cu3 71.56(3) . .
Cu4 I5 Cu2 108.01(4) . .
Cu3 I5 Cu2 65.82(3) . .
C4 N1 C5 120.9(6) . .
C4 N1 C7 119.9(6) . .
C5 N1 C7 119.0(6) . .
C3 C2 C6 116.3(6) . .
C3 C2 C1 121.7(7) . .
C6 C2 C1 121.9(7) . .
C4 C3 C2 121.8(7) . .
N1 C4 C3 119.4(6) . .
N1 C5 C6 120.7(7) . .
C5 C6 C2 120.9(7) . .
N1 C7 C8 109.6(5) . .
C9 C8 C13 119.9(7) . .
C9 C8 C7 120.3(7) . .
C13 C8 C7 119.7(7) . .
C8 C9 C10 119.7(8) . .
C11 C10 C9 119.6(9) . .
C12 C11 C10 121.4(9) . .
C13 C12 C11 118.8(9) . .
C12 C13 C8 120.6(8) . .

loop_
_geom_bond_atom_site_label_1
_geom_bond_atom_site_label_2
_geom_bond_distance
_geom_bond_site_symmetry_2
Cu1 I1 2.6495(11) .
Cu1 I3 2.6592(11) .
Cu1 I4 2.6694(10) 2_546
Cu1 I2 2.7157(11) .
Cu1 Cu3 2.8907(13) .
Cu1 Cu2 2.9111(14) .
Cu1 Cu4 3.0180(13) 2_556
Cu2 I4 2.6415(10) .
Cu2 I5 2.6488(10) .
Cu2 I3 2.6796(11) .
Cu2 Cu3 2.7356(12) 2_556
Cu2 I2 2.7367(11) .
Cu2 Cu3 2.8760(13) .
Cu3 I5 2.6448(11) .
Cu3 I4 2.6495(10) 2_546
Cu3 I3 2.6842(10) .
Cu3 Cu2 2.7356(12) 2_546
Cu3 I2 2.7801(11) 2_546
Cu4 I5 2.6042(10) .
Cu4 Cu4 2.6532(18) 3_667
Cu4 I1 2.6756(11) 2_546
Cu4 I1 2.6802(10) 4_676
Cu4 I2 2.7114(11) 2_546
Cu4 Cu1 3.0180(13) 2_546
I1 Cu4 2.6756(11) 2_556
I1 Cu4 2.6802(10) 4_575
I2 Cu4 2.7114(11) 2_556
I2 Cu3 2.7801(11) 2_556
I4 Cu3 2.6495(10) 2_556
I4 Cu1 2.6694(10) 2_556
N1 C4 1.340(9) .
N1 C5 1.342(9) .
N1 C7 1.511(8) .
C1 C2 1.495(9) .
C2 C3 1.385(10) .
C2 C6 1.388(9) .
C3 C4 1.370(9) .
C5 C6 1.360(9) .
C7 C8 1.514(9) .
C8 C9 1.371(10) .
C8 C13 1.387(10) .
C9 C10 1.380(12) .
C10 C11 1.372(13) .
C11 C12 1.372(14) .
C12 C13 1.369(11) .
